data_7152108
loop_
_publ_author_name
'Milne, Mark'
'Chicas, Kirby'
'Li, Alex'
'Bartha, Robert'
'Hudson, Robert H. E.'

_publ_section_title
;
 ParaCEST MRI contrast agents capable of derivatization via"click"
 chemistry.
;
_journal_issue 2
_journal_name_full 'Organic &amp; biomolecular chemistry'
_journal_page_first 287
_journal_page_last 292
_journal_paper_doi 10.1039/c1ob06162c
_journal_volume 10
_journal_year 2012
_chemical_formula_moiety 'C28 H42 N8 Nd O5, C3 H6 O, 4(H2 O), 2(Cl H), Cl'
_chemical_formula_sum 'C31 H58 Cl3 N8 Nd O10'
_chemical_formula_weight 953.44
_chemical_name_systematic
;
?
;
_space_group_IT_number 2
_symmetry_cell_setting triclinic
_symmetry_space_group_name_Hall '-P 1'
_symmetry_space_group_name_H-M 'P -1'
_atom_sites_solution_hydrogens geom
_atom_sites_solution_primary direct
_atom_sites_solution_secondary difmap
_audit_creation_method SHELXL-97
_cell_angle_alpha 110.878(3)
_cell_angle_beta 103.133(3)
_cell_angle_gamma 100.034(2)
_cell_formula_units_Z 2
_cell_length_a 11.1524(6)
_cell_length_b 13.9136(7)
_cell_length_c 15.2106(12)
_cell_measurement_reflns_used 9791
_cell_measurement_temperature 150(2)
_cell_measurement_theta_max 23.15
_cell_measurement_theta_min 2.17
_cell_volume 2061.4(2)
_computing_cell_refinement 'Bruker SAINT'
_computing_data_collection 'Bruker APEX2'
_computing_data_reduction 'Bruker SAINT'
_computing_molecular_graphics 'Bruker SHELXTL'
_computing_publication_material 'Bruker SHELXTL'
_computing_structure_refinement 'SHELXL-97 (Sheldrick, 1997)'
_computing_structure_solution 'SHELXS-97 (Sheldrick, 1990)'
_diffrn_ambient_temperature 150(2)
_diffrn_measured_fraction_theta_full 1.000
_diffrn_measured_fraction_theta_max 1.000
_diffrn_measurement_device_type 'Bruker APEX-II CCD'
_diffrn_measurement_method '\f and \w scans'
_diffrn_radiation_monochromator graphite
_diffrn_radiation_source 'fine-focus sealed tube'
_diffrn_radiation_type MoK\a
_diffrn_radiation_wavelength 0.71073
_diffrn_reflns_av_R_equivalents 0.0831
_diffrn_reflns_av_sigmaI/netI 0.0293
_diffrn_reflns_limit_h_max 14
_diffrn_reflns_limit_h_min -14
_diffrn_reflns_limit_k_max 18
_diffrn_reflns_limit_k_min -18
_diffrn_reflns_limit_l_max 19
_diffrn_reflns_limit_l_min -20
_diffrn_reflns_number 220951
_diffrn_reflns_theta_full 27.88
_diffrn_reflns_theta_max 27.88
_diffrn_reflns_theta_min 1.51
_diffrn_standards_number 0
_exptl_absorpt_coefficient_mu 1.514
_exptl_absorpt_correction_T_max 0.9660
_exptl_absorpt_correction_T_min 0.9254
_exptl_absorpt_correction_type multi-scan
_exptl_crystal_colour colourless
_exptl_crystal_density_diffrn 1.536
_exptl_crystal_density_method 'not measured'
_exptl_crystal_description block
_exptl_crystal_F_000 982
_exptl_crystal_size_max 0.05
_exptl_crystal_size_mid 0.05
_exptl_crystal_size_min 0.02
_refine_diff_density_max 1.143
_refine_diff_density_min -0.814
_refine_diff_density_rms 0.101
_refine_ls_extinction_method none
_refine_ls_goodness_of_fit_ref 1.069
_refine_ls_hydrogen_treatment mixed
_refine_ls_matrix_type full
_refine_ls_number_parameters 516
_refine_ls_number_reflns 9849
_refine_ls_number_restraints 17
_refine_ls_restrained_S_all 1.069
_refine_ls_R_factor_all 0.0347
_refine_ls_R_factor_gt 0.0269
_refine_ls_shift/su_max 0.005
_refine_ls_shift/su_mean 0.000
_refine_ls_structure_factor_coef Fsqd
_refine_ls_weighting_details 'calc w=1/[\s^2^(Fo^2^)+(0.0262P)^2^+2.4190P] where P=(Fo^2^+2Fc^2^)/3'
_refine_ls_weighting_scheme calc
_refine_ls_wR_factor_gt 0.0615
_refine_ls_wR_factor_ref 0.0647
_reflns_number_gt 8659
_reflns_number_total 9849
_reflns_threshold_expression >2sigma(I)
_cod_data_source_file c1ob06162c.txt
_cod_data_source_block b10109ap-1
_cod_depositor_comments
;
The following automatic conversions were performed:

'_symmetry_cell_setting' value 'Triclinic' changed to 'triclinic'
according to /home/saulius/struct/CIF-dictionaries/cif_core.dic
dictionary named 'cif_core.dic' version 2.4.1 from 2010-06-29.

Automatic conversion script
Id: cif_fix_values 1715 2011-07-08 13:25:40Z adriana 
;
_cod_original_sg_symbol_H-M P-1
_cod_database_code 7152108

loop_
_symmetry_equiv_pos_as_xyz
'x, y, z'
'-x, -y, -z'

loop_
_atom_site_label
_atom_site_type_symbol
_atom_site_fract_x
_atom_site_fract_y
_atom_site_fract_z
_atom_site_U_iso_or_equiv
_atom_site_adp_type
_atom_site_occupancy
_atom_site_symmetry_multiplicity
_atom_site_calc_flag
_atom_site_refinement_flags
Nd1 Nd 0.604855(12) 0.622493(10) 0.729238(9) 0.01182(4) Uani 1 1 d .
Cl1 Cl 0.36350(8) 0.21824(7) 0.76859(6) 0.04033(18) Uani 1 1 d D
H1G H 0.271(2) 0.173(3) 0.771(3) 0.060 Uiso 1 1 d D
Cl2 Cl 0.18117(6) 0.66726(5) 0.01134(5) 0.02609(14) Uani 1 1 d D
H2G H 0.2824(13) 0.675(3) 0.050(2) 0.039 Uiso 1 1 d D
Cl3 Cl 0.04365(6) 0.64520(6) 0.45621(5) 0.02951(15) Uani 1 1 d .
N1 N 0.2916(2) 0.52590(17) 0.85229(16) 0.0193(4) Uani 1 1 d .
H1 H 0.2735 0.5589 0.9067 0.023 Uiso 1 1 calc R
O7S O 0.5897(2) 0.14514(16) 0.83776(16) 0.0324(5) Uani 1 1 d D
H7F H 0.646(2) 0.1986(17) 0.881(2) 0.049 Uiso 1 1 d D
H7E H 0.524(2) 0.167(2) 0.826(3) 0.049 Uiso 1 1 d D
O1 O 0.43009(16) 0.52790(13) 0.76470(12) 0.0168(3) Uani 1 1 d .
O8S O 0.81422(19) 0.43133(18) 0.39117(16) 0.0321(5) Uani 1 1 d D
H8F H 0.872(2) 0.4839(19) 0.401(3) 0.048 Uiso 1 1 d D
H8E H 0.851(3) 0.401(2) 0.422(2) 0.048 Uiso 1 1 d D
N8 N 0.6457(2) 0.28127(16) 0.60301(15) 0.0174(4) Uani 1 1 d .
H8 H 0.6638 0.2382 0.6314 0.021 Uiso 1 1 calc R
O9S O 0.7125(2) 0.15334(18) 0.69962(16) 0.0340(5) Uani 1 1 d D
H9F H 0.677(3) 0.149(3) 0.741(2) 0.051 Uiso 1 1 d D
H9E H 0.7851(16) 0.147(3) 0.718(2) 0.051 Uiso 1 1 d D
O10S O 0.9268(2) 0.13270(19) 0.93740(17) 0.0395(5) Uani 1 1 d D
H10E H 0.898(4) 0.185(2) 0.939(3) 0.059 Uiso 1 1 d D
H10F H 0.950(4) 0.121(3) 0.8866(19) 0.059 Uiso 1 1 d D
O4 O 0.61689(16) 0.44395(13) 0.62267(12) 0.0158(3) Uani 1 1 d .
O3 O 0.67121(15) 0.67246(13) 0.60763(12) 0.0156(3) Uani 1 1 d .
O2 O 0.49105(16) 0.76074(13) 0.75010(13) 0.0180(3) Uani 1 1 d .
O5 O 0.41412(16) 0.55229(14) 0.58048(13) 0.0173(3) Uani 1 1 d D
H5E H 0.3442(16) 0.556(2) 0.589(2) 0.026 Uiso 1 1 d D
H5F H 0.412(3) 0.558(2) 0.5281(13) 0.026 Uiso 1 1 d D
O6 O -0.0645(3) 0.0879(2) 0.74539(19) 0.0524(6) Uani 1 1 d .
N3 N 0.75645(18) 0.82631(16) 0.82950(15) 0.0156(4) Uani 1 1 d .
N2 N 0.60961(19) 0.70749(16) 0.91966(15) 0.0165(4) Uani 1 1 d .
N7 N 0.70676(19) 0.51837(16) 0.82902(15) 0.0157(4) Uani 1 1 d .
C24 C 0.6228(2) 0.24449(19) 0.49601(18) 0.0183(5) Uani 1 1 d .
H24A H 0.6907 0.2893 0.4837 0.022 Uiso 1 1 calc R
H24B H 0.5393 0.2525 0.4646 0.022 Uiso 1 1 calc R
N5 N 0.85496(19) 0.63869(16) 0.74121(14) 0.0153(4) Uani 1 1 d .
N6 N 0.8042(2) 0.69050(16) 0.51947(15) 0.0176(4) Uani 1 1 d .
H6 H 0.8796 0.6887 0.5114 0.021 Uiso 1 1 calc R
N4 N 0.4860(2) 0.93307(17) 0.79879(16) 0.0192(4) Uani 1 1 d .
H4 H 0.5306 1.0007 0.8232 0.023 Uiso 1 1 calc R
C11 C 0.3114(2) 0.8919(2) 0.8622(2) 0.0233(5) Uani 1 1 d .
C7 C 0.7813(2) 0.8618(2) 0.93836(18) 0.0189(5) Uani 1 1 d .
H7A H 0.8134 0.9410 0.9708 0.023 Uiso 1 1 calc R
H7B H 0.8498 0.8330 0.9642 0.023 Uiso 1 1 calc R
C6 C 0.6647(2) 0.82669(19) 0.96683(18) 0.0173(5) Uani 1 1 d .
H6A H 0.6892 0.8521 1.0398 0.021 Uiso 1 1 calc R
H6B H 0.5984 0.8602 0.9462 0.021 Uiso 1 1 calc R
C1 C 0.4747(2) 0.6814(2) 0.91903(19) 0.0189(5) Uani 1 1 d .
H1A H 0.4351 0.7361 0.9078 0.023 Uiso 1 1 calc R
H1B H 0.4731 0.6839 0.9846 0.023 Uiso 1 1 calc R
C2 C 0.3966(2) 0.57138(19) 0.83924(18) 0.0162(5) Uani 1 1 d .
C3 C 0.2046(2) 0.4219(2) 0.77848(19) 0.0222(5) Uani 1 1 d .
H3A H 0.2540 0.3691 0.7613 0.027 Uiso 1 1 calc R
H3B H 0.1623 0.4291 0.7174 0.027 Uiso 1 1 calc R
C4 C 0.1072(2) 0.3841(2) 0.8185(2) 0.0223(5) Uani 1 1 d .
C5 C 0.0301(3) 0.3556(2) 0.8521(2) 0.0284(6) Uani 1 1 d .
H5 H -0.0322 0.3327 0.8793 0.034 Uiso 1 1 calc R
C28 C 0.6873(3) 0.6603(2) 0.97829(18) 0.0210(5) Uani 1 1 d .
H28A H 0.6627 0.6709 1.0389 0.025 Uiso 1 1 calc R
H28B H 0.7791 0.6996 0.9992 0.025 Uiso 1 1 calc R
C27 C 0.6710(2) 0.5417(2) 0.92214(18) 0.0186(5) Uani 1 1 d .
H27A H 0.7252 0.5165 0.9655 0.022 Uiso 1 1 calc R
H27B H 0.5805 0.5014 0.9051 0.022 Uiso 1 1 calc R
C22 C 0.6538(2) 0.40182(19) 0.76552(18) 0.0182(5) Uani 1 1 d .
H22A H 0.5689 0.3759 0.7716 0.022 Uiso 1 1 calc R
H22B H 0.7113 0.3632 0.7890 0.022 Uiso 1 1 calc R
C23 C 0.6398(2) 0.37686(19) 0.65791(18) 0.0152(5) Uani 1 1 d .
C25 C 0.6224(3) 0.1318(2) 0.45142(19) 0.0230(5) Uani 1 1 d .
C26 C 0.6217(3) 0.0410(2) 0.4136(2) 0.0308(6) Uani 1 1 d .
H26 H 0.6212 -0.0318 0.3832 0.037 Uiso 1 1 calc R
C21 C 0.8497(2) 0.5499(2) 0.85661(18) 0.0186(5) Uani 1 1 d .
H21A H 0.8823 0.4969 0.8770 0.022 Uiso 1 1 calc R
H21B H 0.8846 0.6203 0.9143 0.022 Uiso 1 1 calc R
C20 C 0.8987(2) 0.5574(2) 0.77343(18) 0.0180(5) Uani 1 1 d .
H20A H 0.9936 0.5774 0.7962 0.022 Uiso 1 1 calc R
H20B H 0.8672 0.4865 0.7164 0.022 Uiso 1 1 calc R
C14 C 0.9389(2) 0.74738(19) 0.81362(19) 0.0190(5) Uani 1 1 d .
H14A H 1.0223 0.7589 0.8008 0.023 Uiso 1 1 calc R
H14B H 0.9557 0.7502 0.8814 0.023 Uiso 1 1 calc R
C13 C 0.8818(2) 0.83759(19) 0.80900(19) 0.0189(5) Uani 1 1 d .
H13A H 0.9426 0.9071 0.8582 0.023 Uiso 1 1 calc R
H13B H 0.8689 0.8375 0.7424 0.023 Uiso 1 1 calc R
C15 C 0.8644(2) 0.6190(2) 0.64148(18) 0.0176(5) Uani 1 1 d .
H15A H 0.8442 0.5409 0.6021 0.021 Uiso 1 1 calc R
H15B H 0.9535 0.6524 0.6473 0.021 Uiso 1 1 calc R
C16 C 0.7734(2) 0.66433(18) 0.58820(17) 0.0152(5) Uani 1 1 d .
C17 C 0.7147(3) 0.7226(2) 0.45624(19) 0.0212(5) Uani 1 1 d .
H17A H 0.6297 0.6690 0.4285 0.025 Uiso 1 1 calc R
H17B H 0.7455 0.7229 0.4002 0.025 Uiso 1 1 calc R
C18 C 0.7007(3) 0.8286(2) 0.50952(19) 0.0220(5) Uani 1 1 d .
C19 C 0.6866(3) 0.9131(2) 0.5517(2) 0.0282(6) Uani 1 1 d .
H19 H 0.6753 0.9812 0.5857 0.034 Uiso 1 1 calc R
C8 C 0.6878(2) 0.89396(19) 0.79342(19) 0.0176(5) Uani 1 1 d .
H8A H 0.6994 0.8886 0.7294 0.021 Uiso 1 1 calc R
H8B H 0.7243 0.9698 0.8416 0.021 Uiso 1 1 calc R
C9 C 0.5463(2) 0.85844(19) 0.78014(17) 0.0158(5) Uani 1 1 d .
C10 C 0.3475(2) 0.9072(2) 0.7803(2) 0.0235(5) Uani 1 1 d .
H10A H 0.3053 0.8410 0.7188 0.028 Uiso 1 1 calc R
H10B H 0.3161 0.9659 0.7700 0.028 Uiso 1 1 calc R
C12 C 0.2821(3) 0.8776(3) 0.9272(2) 0.0348(7) Uani 1 1 d .
H12 H 0.2585 0.8660 0.9796 0.042 Uiso 1 1 calc R
C31 C 0.0750(4) -0.0094(4) 0.6836(4) 0.0749(15) Uani 1 1 d .
H31A H 0.0863 -0.0234 0.7433 0.112 Uiso 1 1 calc R
H31B H 0.1591 0.0215 0.6805 0.112 Uiso 1 1 calc R
H31C H 0.0315 -0.0768 0.6248 0.112 Uiso 1 1 calc R
C30 C -0.0041(3) 0.0674(3) 0.6869(3) 0.0428(8) Uani 1 1 d .
C29 C -0.0137(4) 0.1147(3) 0.6112(3) 0.0550(10) Uani 1 1 d .
H29A H -0.0567 0.1714 0.6278 0.083 Uiso 1 1 calc R
H29B H -0.0632 0.0585 0.5453 0.083 Uiso 1 1 calc R
H29C H 0.0726 0.1449 0.6113 0.083 Uiso 1 1 calc R

loop_
_atom_site_aniso_label
_atom_site_aniso_U_11
_atom_site_aniso_U_22
_atom_site_aniso_U_33
_atom_site_aniso_U_23
_atom_site_aniso_U_13
_atom_site_aniso_U_12
Nd1 0.01243(6) 0.01213(6) 0.01113(6) 0.00410(5) 0.00483(4) 0.00406(4)
Cl1 0.0427(4) 0.0443(4) 0.0385(4) 0.0158(4) 0.0142(4) 0.0241(4)
Cl2 0.0260(3) 0.0256(3) 0.0252(3) 0.0065(3) 0.0125(3) 0.0061(3)
Cl3 0.0216(3) 0.0400(4) 0.0364(4) 0.0209(3) 0.0147(3) 0.0129(3)
N1 0.0206(10) 0.0207(10) 0.0169(10) 0.0055(9) 0.0116(9) 0.0043(8)
O7S 0.0328(11) 0.0208(10) 0.0368(12) 0.0101(9) 0.0036(9) 0.0051(8)
O1 0.0175(8) 0.0185(8) 0.0159(8) 0.0064(7) 0.0087(7) 0.0055(7)
O8S 0.0214(10) 0.0413(13) 0.0374(12) 0.0193(10) 0.0092(9) 0.0116(9)
N8 0.0231(11) 0.0148(10) 0.0152(10) 0.0064(8) 0.0057(8) 0.0072(8)
O9S 0.0488(14) 0.0317(11) 0.0321(12) 0.0171(10) 0.0170(10) 0.0223(10)
O10S 0.0398(13) 0.0404(13) 0.0327(13) 0.0105(11) 0.0069(10) 0.0134(10)
O4 0.0185(8) 0.0159(8) 0.0147(8) 0.0064(7) 0.0059(7) 0.0077(7)
O3 0.0141(8) 0.0177(8) 0.0160(8) 0.0070(7) 0.0064(7) 0.0046(6)
O2 0.0154(8) 0.0145(8) 0.0223(9) 0.0056(7) 0.0060(7) 0.0042(6)
O5 0.0159(8) 0.0209(9) 0.0154(9) 0.0079(7) 0.0043(7) 0.0055(7)
O6 0.0607(17) 0.0615(17) 0.0426(15) 0.0227(13) 0.0231(13) 0.0237(14)
N3 0.0143(9) 0.0166(10) 0.0156(10) 0.0047(8) 0.0068(8) 0.0053(8)
N2 0.0167(10) 0.0166(10) 0.0164(10) 0.0056(8) 0.0065(8) 0.0063(8)
N7 0.0195(10) 0.0159(10) 0.0128(10) 0.0050(8) 0.0067(8) 0.0072(8)
C24 0.0230(12) 0.0175(12) 0.0154(12) 0.0068(10) 0.0073(10) 0.0065(10)
N5 0.0154(9) 0.0165(10) 0.0123(10) 0.0038(8) 0.0041(8) 0.0052(8)
N6 0.0182(10) 0.0190(10) 0.0197(11) 0.0094(9) 0.0105(8) 0.0060(8)
N4 0.0211(10) 0.0165(10) 0.0233(11) 0.0090(9) 0.0098(9) 0.0081(8)
C11 0.0208(12) 0.0223(13) 0.0286(15) 0.0104(11) 0.0096(11) 0.0085(10)
C7 0.0187(12) 0.0190(12) 0.0138(12) 0.0023(10) 0.0039(9) 0.0039(9)
C6 0.0218(12) 0.0154(11) 0.0120(11) 0.0021(9) 0.0054(9) 0.0061(9)
C1 0.0203(12) 0.0191(12) 0.0185(12) 0.0054(10) 0.0111(10) 0.0069(10)
C2 0.0182(11) 0.0185(12) 0.0162(12) 0.0097(10) 0.0069(9) 0.0075(9)
C3 0.0229(13) 0.0222(13) 0.0209(13) 0.0068(11) 0.0109(11) 0.0042(10)
C4 0.0215(13) 0.0202(12) 0.0215(13) 0.0062(11) 0.0049(10) 0.0046(10)
C5 0.0260(14) 0.0260(14) 0.0354(16) 0.0140(12) 0.0141(12) 0.0040(11)
C28 0.0286(13) 0.0239(13) 0.0119(12) 0.0070(10) 0.0063(10) 0.0115(11)
C27 0.0255(13) 0.0217(12) 0.0141(12) 0.0098(10) 0.0089(10) 0.0110(10)
C22 0.0251(13) 0.0157(11) 0.0166(12) 0.0080(10) 0.0078(10) 0.0076(10)
C23 0.0135(11) 0.0151(11) 0.0166(12) 0.0065(9) 0.0052(9) 0.0029(9)
C25 0.0310(14) 0.0224(13) 0.0150(12) 0.0070(10) 0.0065(11) 0.0085(11)
C26 0.0491(18) 0.0245(14) 0.0211(14) 0.0092(12) 0.0113(13) 0.0159(13)
C21 0.0187(12) 0.0219(12) 0.0153(12) 0.0075(10) 0.0032(10) 0.0092(10)
C20 0.0152(11) 0.0209(12) 0.0175(12) 0.0067(10) 0.0048(9) 0.0077(9)
C14 0.0121(11) 0.0195(12) 0.0196(13) 0.0034(10) 0.0027(9) 0.0035(9)
C13 0.0123(11) 0.0181(12) 0.0207(13) 0.0035(10) 0.0051(9) 0.0003(9)
C15 0.0160(11) 0.0213(12) 0.0172(12) 0.0073(10) 0.0078(9) 0.0071(9)
C16 0.0159(11) 0.0128(11) 0.0145(11) 0.0033(9) 0.0052(9) 0.0025(9)
C17 0.0258(13) 0.0233(13) 0.0165(12) 0.0089(10) 0.0083(10) 0.0080(10)
C18 0.0242(13) 0.0241(13) 0.0214(13) 0.0135(11) 0.0073(11) 0.0064(10)
C19 0.0376(16) 0.0228(14) 0.0272(15) 0.0115(12) 0.0115(13) 0.0112(12)
C8 0.0175(11) 0.0150(11) 0.0206(12) 0.0069(10) 0.0079(10) 0.0042(9)
C9 0.0181(11) 0.0177(11) 0.0127(11) 0.0062(9) 0.0061(9) 0.0065(9)
C10 0.0195(12) 0.0299(14) 0.0273(14) 0.0149(12) 0.0096(11) 0.0123(11)
C12 0.0335(16) 0.0381(17) 0.0383(18) 0.0180(14) 0.0177(14) 0.0101(13)
C31 0.051(2) 0.106(4) 0.117(4) 0.081(4) 0.043(3) 0.043(3)
C30 0.0410(19) 0.0400(19) 0.047(2) 0.0173(16) 0.0165(16) 0.0088(15)
C29 0.068(3) 0.049(2) 0.050(2) 0.0231(19) 0.022(2) 0.011(2)

loop_
_atom_type_symbol
_atom_type_description
_atom_type_scat_dispersion_real
_atom_type_scat_dispersion_imag
_atom_type_scat_source
C C 0.0033 0.0016 'International Tables Vol C Tables 4.2.6.8 and 6.1.1.4'
H H 0.0000 0.0000 'International Tables Vol C Tables 4.2.6.8 and 6.1.1.4'
N N 0.0061 0.0033 'International Tables Vol C Tables 4.2.6.8 and 6.1.1.4'
O O 0.0106 0.0060 'International Tables Vol C Tables 4.2.6.8 and 6.1.1.4'
Cl Cl 0.1484 0.1585 'International Tables Vol C Tables 4.2.6.8 and 6.1.1.4'
Nd Nd -0.1943 3.0179 'International Tables Vol C Tables 4.2.6.8 and 6.1.1.4'

loop_
_geom_angle_atom_site_label_1
_geom_angle_atom_site_label_2
_geom_angle_atom_site_label_3
_geom_angle
O3 Nd1 O1 146.02(6)
O3 Nd1 O2 86.90(6)
O1 Nd1 O2 84.70(6)
O3 Nd1 O5 73.24(6)
O1 Nd1 O5 72.81(6)
O2 Nd1 O5 73.10(6)
O3 Nd1 O4 82.63(5)
O1 Nd1 O4 87.12(5)
O2 Nd1 O4 147.68(6)
O5 Nd1 O4 74.61(6)
O3 Nd1 N7 129.05(6)
O1 Nd1 N7 73.79(6)
O2 Nd1 N7 139.76(6)
O5 Nd1 N7 128.67(6)
O4 Nd1 N7 65.86(6)
O3 Nd1 N2 141.15(6)
O1 Nd1 N2 65.43(6)
O2 Nd1 N2 71.62(6)
O5 Nd1 N2 126.75(6)
O4 Nd1 N2 131.74(6)
N7 Nd1 N2 68.59(6)
O3 Nd1 N3 74.17(6)
O1 Nd1 N3 129.92(6)
O2 Nd1 N3 64.95(6)
O5 Nd1 N3 127.37(6)
O4 Nd1 N3 138.97(6)
N7 Nd1 N3 103.96(6)
N2 Nd1 N3 67.51(6)
O3 Nd1 N5 65.06(6)
O1 Nd1 N5 141.04(6)
O2 Nd1 N5 129.45(6)
O5 Nd1 N5 129.13(6)
O4 Nd1 N5 72.44(6)
N7 Nd1 N5 67.66(6)
N2 Nd1 N5 104.09(6)
N3 Nd1 N5 67.21(6)
C2 N1 C3 121.8(2)
C2 N1 H1 119.1
C3 N1 H1 119.1
H7F O7S H7E 105(2)
C2 O1 Nd1 122.22(15)
H8F O8S H8E 104(2)
C23 N8 C24 122.0(2)
C23 N8 H8 119.0
C24 N8 H8 119.0
H9F O9S H9E 107(2)
H10E O10S H10F 100(2)
C23 O4 Nd1 121.26(15)
C16 O3 Nd1 124.57(15)
C9 O2 Nd1 123.37(15)
Nd1 O5 H5E 117.9(19)
Nd1 O5 H5F 126(2)
H5E O5 H5F 106(2)
C8 N3 C7 110.43(18)
C8 N3 C13 108.53(19)
C7 N3 C13 108.93(18)
C8 N3 Nd1 106.78(14)
C7 N3 Nd1 110.91(14)
C13 N3 Nd1 111.22(13)
C1 N2 C6 108.79(18)
C1 N2 C28 110.35(19)
C6 N2 C28 108.80(19)
C1 N2 Nd1 106.67(14)
C6 N2 Nd1 111.89(14)
C28 N2 Nd1 110.32(14)
C22 N7 C21 110.13(18)
C22 N7 C27 108.51(18)
C21 N7 C27 108.34(19)
C22 N7 Nd1 107.98(14)
C21 N7 Nd1 111.42(14)
C27 N7 Nd1 110.42(13)
N8 C24 C25 110.8(2)
N8 C24 H24A 109.5
C25 C24 H24A 109.5
N8 C24 H24B 109.5
C25 C24 H24B 109.5
H24A C24 H24B 108.1
C15 N5 C14 109.86(19)
C15 N5 C20 109.78(18)
C14 N5 C20 108.39(18)
C15 N5 Nd1 107.15(13)
C14 N5 Nd1 111.07(13)
C20 N5 Nd1 110.58(14)
C16 N6 C17 120.9(2)
C16 N6 H6 119.5
C17 N6 H6 119.5
C9 N4 C10 122.1(2)
C9 N4 H4 119.0
C10 N4 H4 119.0
C12 C11 C10 178.8(3)
N3 C7 C6 114.1(2)
N3 C7 H7A 108.7
C6 C7 H7A 108.7
N3 C7 H7B 108.7
C6 C7 H7B 108.7
H7A C7 H7B 107.6
N2 C6 C7 111.96(19)
N2 C6 H6A 109.2
C7 C6 H6A 109.2
N2 C6 H6B 109.2
C7 C6 H6B 109.2
H6A C6 H6B 107.9
N2 C1 C2 111.99(19)
N2 C1 H1A 109.2
C2 C1 H1A 109.2
N2 C1 H1B 109.2
C2 C1 H1B 109.2
H1A C1 H1B 107.9
O1 C2 N1 122.6(2)
O1 C2 C1 121.1(2)
N1 C2 C1 116.3(2)
N1 C3 C4 109.8(2)
N1 C3 H3A 109.7
C4 C3 H3A 109.7
N1 C3 H3B 109.7
C4 C3 H3B 109.7
H3A C3 H3B 108.2
C5 C4 C3 178.7(3)
C4 C5 H5 180.0
N2 C28 C27 113.9(2)
N2 C28 H28A 108.8
C27 C28 H28A 108.8
N2 C28 H28B 108.8
C27 C28 H28B 108.8
H28A C28 H28B 107.7
N7 C27 C28 112.3(2)
N7 C27 H27A 109.1
C28 C27 H27A 109.1
N7 C27 H27B 109.1
C28 C27 H27B 109.1
H27A C27 H27B 107.9
N7 C22 C23 111.93(19)
N7 C22 H22A 109.2
C23 C22 H22A 109.2
N7 C22 H22B 109.2
C23 C22 H22B 109.2
H22A C22 H22B 107.9
O4 C23 N8 122.6(2)
O4 C23 C22 120.4(2)
N8 C23 C22 116.9(2)
C26 C25 C24 178.6(3)
C25 C26 H26 180.0
N7 C21 C20 113.52(19)
N7 C21 H21A 108.9
C20 C21 H21A 108.9
N7 C21 H21B 108.9
C20 C21 H21B 108.9
H21A C21 H21B 107.7
N5 C20 C21 111.25(19)
N5 C20 H20A 109.4
C21 C20 H20A 109.4
N5 C20 H20B 109.4
C21 C20 H20B 109.4
H20A C20 H20B 108.0
N5 C14 C13 113.56(19)
N5 C14 H14A 108.9
C13 C14 H14A 108.9
N5 C14 H14B 108.9
C13 C14 H14B 108.9
H14A C14 H14B 107.7
N3 C13 C14 111.7(2)
N3 C13 H13A 109.3
C14 C13 H13A 109.3
N3 C13 H13B 109.3
C14 C13 H13B 109.3
H13A C13 H13B 107.9
N5 C15 C16 111.55(19)
N5 C15 H15A 109.3
C16 C15 H15A 109.3
N5 C15 H15B 109.3
C16 C15 H15B 109.3
H15A C15 H15B 108.0
O3 C16 N6 122.4(2)
O3 C16 C15 120.3(2)
N6 C16 C15 117.3(2)
N6 C17 C18 112.8(2)
N6 C17 H17A 109.0
C18 C17 H17A 109.0
N6 C17 H17B 109.0
C18 C17 H17B 109.0
H17A C17 H17B 107.8
C19 C18 C17 178.6(3)
C18 C19 H19 180.0
N3 C8 C9 110.51(19)
N3 C8 H8A 109.5
C9 C8 H8A 109.5
N3 C8 H8B 109.5
C9 C8 H8B 109.5
H8A C8 H8B 108.1
O2 C9 N4 123.0(2)
O2 C9 C8 119.7(2)
N4 C9 C8 117.3(2)
N4 C10 C11 112.4(2)
N4 C10 H10A 109.1
C11 C10 H10A 109.1
N4 C10 H10B 109.1
C11 C10 H10B 109.1
H10A C10 H10B 107.9
C11 C12 H12 180.0
C30 C31 H31A 109.5
C30 C31 H31B 109.5
H31A C31 H31B 109.5
C30 C31 H31C 109.5
H31A C31 H31C 109.5
H31B C31 H31C 109.5
O6 C30 C31 121.6(4)
O6 C30 C29 120.3(3)
C31 C30 C29 118.0(3)
C30 C29 H29A 109.5
C30 C29 H29B 109.5
H29A C29 H29B 109.5
C30 C29 H29C 109.5
H29A C29 H29C 109.5
H29B C29 H29C 109.5

loop_
_geom_bond_atom_site_label_1
_geom_bond_atom_site_label_2
_geom_bond_distance
Nd1 O3 2.4108(16)
Nd1 O1 2.4315(16)
Nd1 O2 2.4516(16)
Nd1 O5 2.4722(17)
Nd1 O4 2.4823(16)
Nd1 N7 2.655(2)
Nd1 N2 2.694(2)
Nd1 N3 2.702(2)
Nd1 N5 2.718(2)
Cl1 H1G 1.129(10)
Cl2 H2G 1.113(10)
N1 C2 1.322(3)
N1 C3 1.468(3)
N1 H1 0.8800
O7S H7F 0.824(10)
O7S H7E 0.847(10)
O1 C2 1.254(3)
O8S H8F 0.828(10)
O8S H8E 0.827(10)
N8 C23 1.317(3)
N8 C24 1.466(3)
N8 H8 0.8800
O9S H9F 0.825(10)
O9S H9E 0.825(10)
O10S H10E 0.834(10)
O10S H10F 0.839(10)
O4 C23 1.266(3)
O3 C16 1.254(3)
O2 C9 1.255(3)
O5 H5E 0.825(10)
O5 H5F 0.820(10)
O6 C30 1.218(4)
N3 C8 1.484(3)
N3 C7 1.491(3)
N3 C13 1.494(3)
N2 C1 1.481(3)
N2 C6 1.496(3)
N2 C28 1.497(3)
N7 C22 1.484(3)
N7 C21 1.494(3)
N7 C27 1.498(3)
C24 C25 1.469(3)
C24 H24A 0.9900
C24 H24B 0.9900
N5 C15 1.474(3)
N5 C14 1.493(3)
N5 C20 1.495(3)
N6 C16 1.317(3)
N6 C17 1.464(3)
N6 H6 0.8800
N4 C9 1.316(3)
N4 C10 1.460(3)
N4 H4 0.8800
C11 C12 1.177(4)
C11 C10 1.466(4)
C7 C6 1.518(3)
C7 H7A 0.9900
C7 H7B 0.9900
C6 H6A 0.9900
C6 H6B 0.9900
C1 C2 1.519(3)
C1 H1A 0.9900
C1 H1B 0.9900
C3 C4 1.468(4)
C3 H3A 0.9900
C3 H3B 0.9900
C4 C5 1.176(4)
C5 H5 0.9500
C28 C27 1.518(3)
C28 H28A 0.9900
C28 H28B 0.9900
C27 H27A 0.9900
C27 H27B 0.9900
C22 C23 1.511(3)
C22 H22A 0.9900
C22 H22B 0.9900
C25 C26 1.185(4)
C26 H26 0.9500
C21 C20 1.516(3)
C21 H21A 0.9900
C21 H21B 0.9900
C20 H20A 0.9900
C20 H20B 0.9900
C14 C13 1.519(3)
C14 H14A 0.9900
C14 H14B 0.9900
C13 H13A 0.9900
C13 H13B 0.9900
C15 C16 1.516(3)
C15 H15A 0.9900
C15 H15B 0.9900
C17 C18 1.465(4)
C17 H17A 0.9900
C17 H17B 0.9900
C18 C19 1.179(4)
C19 H19 0.9500
C8 C9 1.512(3)
C8 H8A 0.9900
C8 H8B 0.9900
C10 H10A 0.9900
C10 H10B 0.9900
C12 H12 0.9500
C31 C30 1.495(5)
C31 H31A 0.9800
C31 H31B 0.9800
C31 H31C 0.9800
C30 C29 1.511(5)
C29 H29A 0.9800
C29 H29B 0.9800
C29 H29C 0.9800

loop_
_geom_hbond_atom_site_label_D
_geom_hbond_atom_site_label_H
_geom_hbond_atom_site_label_A
_geom_hbond_distance_DH
_geom_hbond_distance_HA
_geom_hbond_distance_DA
_geom_hbond_angle_DHA
_geom_hbond_site_symmetry_A
O7S H7E Cl1 0.847(10) 2.156(12) 2.992(2) 169(3) .
O7S H7F Cl2 0.824(10) 2.240(10) 3.058(2) 172(3) 2_666
N8 H8 O9S 0.88 1.90 2.777(3) 176.0 .
O9S H9F O7S 0.825(10) 1.956(10) 2.780(3) 176(4) .
O9S H9E O6 0.825(10) 2.020(15) 2.821(3) 164(4) 1_655
O10S H10F O6 0.839(10) 1.992(18) 2.789(3) 159(4) 1_655
O5 H5E O8S 0.825(10) 1.887(10) 2.712(3) 179(3) 2_666
O5 H5F O4 0.820(10) 2.234(11) 3.051(2) 173(3) 2_666
N4 H4 O7S 0.88 1.92 2.766(3) 161.3 1_565
